data_7212134
loop_
_publ_author_name
'Liu, Yen-Hsiang'
'Fang, Hsiao-Ping'
'Jhang, Pei-Ci'
'Peng, Chia-Chien'
'Chien, Po-Hsiu'
'Yang, Hsiao-Ching'
'Huang, Yun-Chieh'
'Lo, Yu-Lin'

_publ_section_title
;
 A new Cd4-2,4-pyridinedicarboxylate layered coordination polymer
 consisting of intralayer cavities and reversible network self-adaptation
 upon dehydration/moisture-absorption
;
_journal_issue 6
_journal_name_full CrystEngComm
_journal_page_first 1779
_journal_paper_doi 10.1039/b920419a
_journal_volume 12
_journal_year 2010
_chemical_compound_source 'synthesis as described'
_chemical_formula_moiety 'C14 H10 Cd2 N2 O10, H2 O'
_chemical_formula_sum 'C14 H12 Cd2 N2 O11'
_chemical_formula_weight 609.06
_chemical_name_common SP52
_chemical_name_systematic
;
?
;
_space_group_IT_number 14
_symmetry_cell_setting monoclinic
_symmetry_Int_Tables_number 14
_symmetry_space_group_name_Hall '-P 2yn'
_symmetry_space_group_name_H-M 'P 1 21/n 1'
_atom_sites_solution_hydrogens geom
_atom_sites_solution_primary direct
_atom_sites_solution_secondary difmap
_audit_creation_date 2009-08-15T00:00:25-00:00
_audit_creation_method 'WinGX routine CIF_UPDATE'
_cell_angle_alpha 90
_cell_angle_beta 96.141(2)
_cell_angle_gamma 90
_cell_formula_units_Z 4
_cell_length_a 13.3491(4)
_cell_length_b 9.3741(3)
_cell_length_c 13.6106(4)
_cell_measurement_reflns_used 7375
_cell_measurement_temperature 200(2)
_cell_measurement_theta_max 25.028
_cell_measurement_theta_min 2.037
_cell_measurement_wavelength 0.71073
_cell_volume 1693.40(9)
_computing_cell_refinement 'HKL Scalepack (Otwinowski & Minor 1997)'
_computing_data_collection 'Collect (Nonius BV, 1997-2000)'
_computing_data_reduction 'HKL Denzo and Scalepack (Otwinowski & Minor 1997)'
_computing_molecular_graphics 'Ortep-3 for Windows (Farrugia, 1997)'
_computing_publication_material 'WinGX publication routines (Farrugia, 1999)'
_computing_structure_refinement 'SHELXL-97 (Sheldrick, 2008)'
_computing_structure_solution 'SIR92 (Giacovazzo et al, 1993)'
_diffrn_ambient_temperature 200(2)
_diffrn_detector 'CCD plate'
_diffrn_detector_area_resol_mean 9
_diffrn_measured_fraction_theta_full 0.995
_diffrn_measured_fraction_theta_max 0.995
_diffrn_measurement_device '95mm CCD camera on \k-goniostat'
_diffrn_measurement_device_type KappaCCD
_diffrn_measurement_method 'CCD rotation images, thick slices'
_diffrn_orient_matrix_type 'by Nonius Collect from scalepack cell'
_diffrn_orient_matrix_UB_11 -0.16679E-1
_diffrn_orient_matrix_UB_12 -0.978771E-1
_diffrn_orient_matrix_UB_13 -0.260276E-1
_diffrn_orient_matrix_UB_21 0.328668E-1
_diffrn_orient_matrix_UB_22 0.223905E-1
_diffrn_orient_matrix_UB_23 -0.608418E-1
_diffrn_orient_matrix_UB_31 0.65714E-1
_diffrn_orient_matrix_UB_32 -0.36041E-1
_diffrn_orient_matrix_UB_33 0.328857E-1
_diffrn_radiation_monochromator graphite
_diffrn_radiation_probe x-ray
_diffrn_radiation_type MoK\a
_diffrn_radiation_wavelength 0.71073
_diffrn_reflns_av_R_equivalents 0.0412
_diffrn_reflns_av_unetI/netI 0.0525
_diffrn_reflns_limit_h_max 15
_diffrn_reflns_limit_h_min -12
_diffrn_reflns_limit_k_max 10
_diffrn_reflns_limit_k_min -11
_diffrn_reflns_limit_l_max 16
_diffrn_reflns_limit_l_min -16
_diffrn_reflns_number 8315
_diffrn_reflns_theta_full 25.05
_diffrn_reflns_theta_max 25.05
_diffrn_reflns_theta_min 2.26
_diffrn_source 'Enraf Nonius FR590'
_exptl_absorpt_coefficient_mu 2.581
_exptl_absorpt_correction_T_max 0.5969
_exptl_absorpt_correction_T_min 0.4898
_exptl_absorpt_correction_type multi-scan
_exptl_absorpt_process_details '(SADABS; Sheldrick, 2003)'
_exptl_crystal_colour colourless
_exptl_crystal_density_diffrn 2.389
_exptl_crystal_density_method 'not measured'
_exptl_crystal_description column
_exptl_crystal_F_000 1176
_exptl_crystal_size_max 0.34
_exptl_crystal_size_mid 0.22
_exptl_crystal_size_min 0.2
_refine_diff_density_max 1.81
_refine_diff_density_min -1.776
_refine_diff_density_rms 0.494
_refine_ls_extinction_coef 0.0088(7)
_refine_ls_extinction_expression Fc^*^=kFc[1+0.001xFc^2^\l^3^/sin(2\q)]^-1/4^
_refine_ls_extinction_method SHELXL
_refine_ls_goodness_of_fit_ref 1.163
_refine_ls_hydrogen_treatment constr
_refine_ls_matrix_type full
_refine_ls_number_parameters 263
_refine_ls_number_reflns 2980
_refine_ls_number_restraints 0
_refine_ls_restrained_S_all 1.163
_refine_ls_R_factor_all 0.0551
_refine_ls_R_factor_gt 0.0415
_refine_ls_shift/su_max 0.001
_refine_ls_shift/su_mean 0
_refine_ls_structure_factor_coef Fsqd
_refine_ls_weighting_details 'calc w=1/[\s^2^(Fo^2^)+(0.0762P)^2^+0.0000P] where P=(Fo^2^+2Fc^2^)/3'
_refine_ls_weighting_scheme calc
_refine_ls_wR_factor_gt 0.1007
_refine_ls_wR_factor_ref 0.1314
_reflns_number_gt 2509
_reflns_number_total 2980
_reflns_threshold_expression >2\s(I)
_cod_data_source_file b920419a.txt
_cod_data_source_block p21n
_cod_original_sg_symbol_H-M 'P 21/n'
_cod_database_code 7212134

loop_
_space_group_symop_operation_xyz
'x, y, z'
'-x+1/2, y+1/2, -z+1/2'
'-x, -y, -z'
'x-1/2, -y-1/2, z-1/2'

loop_
_atom_site_label
_atom_site_type_symbol
_atom_site_fract_x
_atom_site_fract_y
_atom_site_fract_z
_atom_site_U_iso_or_equiv
_atom_site_adp_type
_atom_site_occupancy
_atom_site_symmetry_multiplicity
_atom_site_calc_flag
_atom_site_refinement_flags
Cd1 Cd 0.09626(3) 0.36305(5) 0.62866(3) 0.0236(2) Uani 1 1 d .
Cd2 Cd 0.20864(3) 0.51880(5) 0.40580(3) 0.0244(2) Uani 1 1 d .
N11 N -0.0609(4) -0.1192(6) 0.3634(4) 0.0222(12) Uani 1 1 d .
N21 N 0.6228(4) 0.4341(6) 0.6158(4) 0.0263(12) Uani 1 1 d .
O11 O 0.2032(3) -0.1600(6) 0.3835(4) 0.0376(13) Uani 1 1 d .
O12 O 0.0829(3) -0.3191(4) 0.3981(3) 0.0249(10) Uani 1 1 d .
O13 O 0.0851(3) 0.3599(4) 0.4525(3) 0.0256(10) Uani 1 1 d .
O14 O -0.0539(3) 0.4087(5) 0.3510(3) 0.0311(11) Uani 1 1 d .
O21 O 0.5708(4) 0.8011(6) 0.6430(4) 0.0453(14) Uani 1 1 d .
O22 O 0.7090(3) 0.6978(5) 0.6033(4) 0.0355(12) Uani 1 1 d .
O23 O 0.2503(4) 0.5068(5) 0.5767(4) 0.0346(12) Uani 1 1 d .
O24 O 0.2644(3) 0.2948(6) 0.6484(4) 0.0414(13) Uani 1 1 d .
C12 C 0.0352(4) -0.0751(7) 0.3785(4) 0.0203(13) Uani 1 1 d .
C13 C 0.0610(4) 0.0669(6) 0.3882(4) 0.0212(14) Uani 1 1 d .
H13 H 0.1283 0.0942 0.3984 0.025 Uiso 1 1 calc R
C14 C -0.0148(5) 0.1683(7) 0.3826(4) 0.0219(14) Uani 1 1 d .
C15 C -0.1132(5) 0.1236(7) 0.3636(4) 0.0241(15) Uani 1 1 d .
H15 H -0.1655 0.1896 0.3567 0.029 Uiso 1 1 calc R
C16 C -0.1330(5) -0.0198(7) 0.3551(5) 0.0266(15) Uani 1 1 d .
H16 H -0.1998 -0.0491 0.3429 0.032 Uiso 1 1 calc R
C17 C 0.1141(4) -0.1926(7) 0.3867(4) 0.0232(14) Uani 1 1 d .
C18 C 0.0070(5) 0.3267(7) 0.3962(4) 0.0215(14) Uani 1 1 d .
C22 C 0.5660(5) 0.5503(7) 0.6205(4) 0.0236(14) Uani 1 1 d .
C23 C 0.4621(5) 0.5437(8) 0.6200(4) 0.0247(14) Uani 1 1 d .
H23 H 0.4241 0.6268 0.6208 0.03 Uiso 1 1 calc R
C24 C 0.4162(5) 0.4117(7) 0.6183(5) 0.0255(15) Uani 1 1 d .
C25 C 0.4752(5) 0.2928(8) 0.6207(5) 0.0353(17) Uani 1 1 d .
H25 H 0.447 0.2025 0.6245 0.042 Uiso 1 1 calc R
C26 C 0.5773(5) 0.3089(8) 0.6172(6) 0.0353(18) Uani 1 1 d .
H26 H 0.6165 0.227 0.6157 0.042 Uiso 1 1 calc R
C27 C 0.6195(5) 0.6932(8) 0.6220(5) 0.0294(16) Uani 1 1 d .
C28 C 0.3034(5) 0.4030(9) 0.6141(5) 0.0316(17) Uani 1 1 d .
O81 O 0.1092(4) 0.3695(6) 0.8005(4) 0.0411(14) Uani 1 1 d .
H81A H 0.1324 0.4475 0.8249 0.062 Uiso 1 1 d R
H81B H 0.0663 0.3389 0.8358 0.062 Uiso 1 1 d R
O82 O 0.1704(4) 0.4866(5) 0.2399(4) 0.0411(13) Uani 1 1 d .
H82A H 0.2191 0.4509 0.2116 0.062 Uiso 1 1 d R
H82B H 0.1233 0.5059 0.1916 0.062 Uiso 1 1 d R
O91 O 0.3283(7) 0.0123(8) 0.5209(6) 0.098(3) Uani 1 1 d .
H91A H 0.3102 0.066 0.5672 0.147 Uiso 1 1 d R
H91B H 0.3752 0.0623 0.4944 0.147 Uiso 1 1 d R

loop_
_atom_site_aniso_label
_atom_site_aniso_U_11
_atom_site_aniso_U_22
_atom_site_aniso_U_33
_atom_site_aniso_U_23
_atom_site_aniso_U_13
_atom_site_aniso_U_12
Cd1 0.0197(3) 0.0165(3) 0.0346(3) 0.00141(19) 0.0029(2) -0.00089(18)
Cd2 0.0178(3) 0.0212(3) 0.0347(3) 0.0014(2) 0.0048(2) 0.00153(19)
N11 0.017(3) 0.018(3) 0.033(3) -0.002(2) 0.004(2) -0.002(2)
N21 0.017(3) 0.025(3) 0.037(3) 0.005(3) 0.005(2) 0.000(2)
O11 0.018(3) 0.030(3) 0.066(3) 0.003(3) 0.011(2) 0.000(2)
O12 0.020(2) 0.012(2) 0.043(3) 0.003(2) 0.006(2) 0.0016(19)
O13 0.024(2) 0.025(3) 0.028(2) -0.0001(19) 0.005(2) -0.0046(19)
O14 0.029(3) 0.017(3) 0.045(3) 0.000(2) -0.006(2) 0.003(2)
O21 0.031(3) 0.030(3) 0.076(4) -0.021(3) 0.011(3) 0.000(2)
O22 0.021(2) 0.026(3) 0.062(3) -0.003(2) 0.015(2) 0.001(2)
O23 0.024(3) 0.041(3) 0.038(3) -0.006(2) -0.002(2) 0.004(2)
O24 0.023(2) 0.049(4) 0.053(3) 0.001(3) 0.006(2) -0.010(2)
C12 0.020(3) 0.014(3) 0.027(3) 0.003(3) 0.002(3) -0.002(3)
C13 0.019(3) 0.016(3) 0.028(3) 0.002(3) 0.004(3) -0.006(3)
C14 0.023(3) 0.018(3) 0.026(3) 0.003(3) 0.006(3) -0.003(3)
C15 0.022(3) 0.019(4) 0.031(3) -0.003(3) 0.002(3) 0.002(3)
C16 0.022(3) 0.020(4) 0.037(4) 0.003(3) 0.000(3) 0.002(3)
C17 0.018(3) 0.026(4) 0.026(3) -0.005(3) 0.001(3) 0.000(3)
C18 0.020(3) 0.018(3) 0.027(3) -0.001(3) 0.003(3) -0.003(3)
C22 0.025(3) 0.023(4) 0.023(3) -0.001(3) 0.006(3) -0.004(3)
C23 0.019(3) 0.031(4) 0.025(3) -0.003(3) 0.002(3) 0.005(3)
C24 0.020(3) 0.032(4) 0.025(3) 0.007(3) 0.003(3) -0.004(3)
C25 0.030(4) 0.022(4) 0.053(4) 0.010(3) 0.002(3) -0.008(3)
C26 0.020(3) 0.026(4) 0.059(5) 0.009(4) 0.005(3) 0.002(3)
C27 0.034(4) 0.025(4) 0.029(3) -0.005(3) 0.001(3) 0.001(3)
C28 0.026(4) 0.042(5) 0.027(4) -0.007(3) 0.001(3) -0.002(4)
O81 0.035(3) 0.051(4) 0.038(3) 0.001(2) 0.007(2) -0.008(2)
O82 0.044(3) 0.045(3) 0.034(3) -0.006(2) 0.002(2) 0.018(2)
O91 0.119(7) 0.094(6) 0.080(5) 0.003(4) 0.012(5) -0.018(5)

loop_
_atom_type_symbol
_atom_type_description
_atom_type_scat_dispersion_real
_atom_type_scat_dispersion_imag
_atom_type_scat_source
Cd Cd -0.8075 1.2024 'International Tables Vol C Tables 4.2.6.8 and 6.1.1.4'
N N 0.0061 0.0033 'International Tables Vol C Tables 4.2.6.8 and 6.1.1.4'
O O 0.0106 0.006 'International Tables Vol C Tables 4.2.6.8 and 6.1.1.4'
C C 0.0033 0.0016 'International Tables Vol C Tables 4.2.6.8 and 6.1.1.4'
H H 0 0 'International Tables Vol C Tables 4.2.6.8 and 6.1.1.4'

loop_
_geom_angle_atom_site_label_1
_geom_angle_atom_site_label_2
_geom_angle_atom_site_label_3
_geom_angle
_geom_angle_site_symmetry_1
_geom_angle_site_symmetry_3
O14 Cd1 O24 120.21(18) 3_566 .
O14 Cd1 O81 80.99(18) 3_566 .
O24 Cd1 O81 85.65(18) . .
O14 Cd1 N11 150.89(18) 3_566 3_556
O24 Cd1 N11 85.58(19) . 3_556
O81 Cd1 N11 88.44(18) . 3_556
O14 Cd1 O13 98.43(16) 3_566 .
O24 Cd1 O13 93.92(16) . .
O81 Cd1 O13 178.96(16) . .
N11 Cd1 O13 92.47(16) 3_556 .
O14 Cd1 O12 85.55(15) 3_566 3_556
O24 Cd1 O12 154.13(18) . 3_556
O81 Cd1 O12 96.99(16) . 3_556
N11 Cd1 O12 68.82(16) 3_556 3_556
O13 Cd1 O12 83.81(15) . 3_556
O14 Cd1 O23 75.97(16) 3_566 .
O24 Cd1 O23 52.81(17) . .
O81 Cd1 O23 106.38(17) . .
N11 Cd1 O23 133.13(16) 3_556 .
O13 Cd1 O23 72.62(15) . .
O12 Cd1 O23 147.20(15) 3_556 .
O12 Cd2 O82 87.50(17) 1_565 .
O12 Cd2 O22 160.24(16) 1_565 3_666
O82 Cd2 O22 83.60(18) . 3_666
O12 Cd2 O23 100.10(17) 1_565 .
O82 Cd2 O23 169.62(18) . .
O22 Cd2 O23 86.98(18) 3_666 .
O12 Cd2 N21 125.91(18) 1_565 3_666
O82 Cd2 N21 90.98(19) . 3_666
O22 Cd2 N21 72.00(18) 3_666 3_666
O23 Cd2 N21 90.24(18) . 3_666
O12 Cd2 O13 84.27(15) 1_565 .
O82 Cd2 O13 95.40(18) . .
O22 Cd2 O13 79.08(15) 3_666 .
O23 Cd2 O13 78.49(17) . .
N21 Cd2 O13 149.46(18) 3_666 .
C16 N11 C12 117.8(6) . .
C16 N11 Cd1 122.6(4) . 3_556
C12 N11 Cd1 119.2(4) . 3_556
C26 N21 C22 117.4(6) . .
C26 N21 Cd2 128.2(5) . 3_666
C22 N21 Cd2 114.3(4) . 3_666
C17 O12 Cd2 112.4(4) . 1_545
C17 O12 Cd1 118.2(4) . 3_556
Cd2 O12 Cd1 127.67(19) 1_545 3_556
C18 O13 Cd2 123.1(4) . .
C18 O13 Cd1 124.8(4) . .
Cd2 O13 Cd1 107.01(17) . .
C18 O14 Cd1 134.1(4) . 3_566
C27 O22 Cd2 116.8(4) . 3_666
C28 O23 Cd2 119.8(4) . .
C28 O23 Cd1 85.3(4) . .
Cd2 O23 Cd1 100.57(18) . .
C28 O24 Cd1 99.8(4) . .
N11 C12 C13 122.5(6) . .
N11 C12 C17 115.6(5) . .
C13 C12 C17 121.9(5) . .
C12 C13 C14 119.0(6) . .
C12 C13 H13 120.5 . .
C14 C13 H13 120.5 . .
C15 C14 C13 118.6(6) . .
C15 C14 C18 119.1(6) . .
C13 C14 C18 122.3(5) . .
C16 C15 C14 119.0(6) . .
C16 C15 H15 120.5 . .
C14 C15 H15 120.5 . .
N11 C16 C15 123.0(6) . .
N11 C16 H16 118.5 . .
C15 C16 H16 118.5 . .
O11 C17 O12 124.4(6) . .
O11 C17 C12 118.8(6) . .
O12 C17 C12 116.8(5) . .
O14 C18 O13 127.3(6) . .
O14 C18 C14 116.1(6) . .
O13 C18 C14 116.6(6) . .
N21 C22 C23 122.5(6) . .
N21 C22 C27 116.9(6) . .
C23 C22 C27 120.5(6) . .
C24 C23 C22 118.8(6) . .
C24 C23 H23 120.6 . .
C22 C23 H23 120.6 . .
C25 C24 C23 118.6(6) . .
C25 C24 C28 122.1(7) . .
C23 C24 C28 119.3(6) . .
C24 C25 C26 118.8(7) . .
C24 C25 H25 120.6 . .
C26 C25 H25 120.6 . .
N21 C26 C25 123.7(7) . .
N21 C26 H26 118.1 . .
C25 C26 H26 118.1 . .
O22 C27 O21 123.4(7) . .
O22 C27 C22 119.1(6) . .
O21 C27 C22 117.5(6) . .
O24 C28 O23 122.0(6) . .
O24 C28 C24 119.0(7) . .
O23 C28 C24 119.0(7) . .
Cd1 O81 H81A 113.7 . .
Cd1 O81 H81B 125.9 . .
H81A O81 H81B 108.3 . .
Cd2 O82 H82A 113.3 . .
Cd2 O82 H82B 141.3 . .
H82A O82 H82B 105 . .
H91A O91 H91B 104.7 . .

loop_
_geom_bond_atom_site_label_1
_geom_bond_atom_site_label_2
_geom_bond_distance
_geom_bond_site_symmetry_2
Cd1 O14 2.238(5) 3_566
Cd1 O24 2.321(5) .
Cd1 O81 2.328(5) .
Cd1 N11 2.339(5) 3_556
Cd1 O13 2.387(4) .
Cd1 O12 2.416(4) 3_556
Cd1 O23 2.619(5) .
Cd2 O12 2.258(4) 1_565
Cd2 O82 2.281(5) .
Cd2 O22 2.318(5) 3_666
Cd2 O23 2.336(5) .
Cd2 N21 2.342(5) 3_666
Cd2 O13 2.359(4) .
N11 C16 1.336(8) .
N11 C12 1.342(7) .
N11 Cd1 2.339(5) 3_556
N21 C26 1.323(10) .
N21 C22 1.332(9) .
N21 Cd2 2.342(5) 3_666
O11 C17 1.234(7) .
O12 C17 1.272(8) .
O12 Cd2 2.258(4) 1_545
O12 Cd1 2.416(4) 3_556
O13 C18 1.265(7) .
O14 C18 1.233(7) .
O14 Cd1 2.238(5) 3_566
O21 C27 1.252(8) .
O22 C27 1.249(8) .
O22 Cd2 2.318(5) 3_666
O23 C28 1.277(9) .
O24 C28 1.253(9) .
C12 C13 1.378(8) .
C12 C17 1.520(8) .
C13 C14 1.384(8) .
C13 H13 0.93 .
C14 C15 1.378(9) .
C14 C18 1.521(9) .
C15 C16 1.372(8) .
C15 H15 0.93 .
C16 H16 0.93 .
C22 C23 1.387(9) .
C22 C27 1.517(10) .
C23 C24 1.380(9) .
C23 H23 0.93 .
C24 C25 1.363(9) .
C24 C28 1.503(9) .
C25 C26 1.377(9) .
C25 H25 0.93 .
C26 H26 0.93 .
O81 H81A 0.8474 .
O81 H81B 0.8365 .
O82 H82A 0.8582 .
O82 H82B 0.8781 .
O91 H91A 0.8595 .
O91 H91B 0.8885 .

loop_
_geom_hbond_atom_site_label_D
_geom_hbond_atom_site_label_H
_geom_hbond_atom_site_label_A
_geom_hbond_distance_DH
_geom_hbond_distance_HA
_geom_hbond_distance_DA
_geom_hbond_angle_DHA
_geom_hbond_site_symmetry_A
O81 H81A O91 0.85 2.19 2.821(9) 131 2_556
O81 H81B O21 0.84 1.92 2.677(7) 151 2_546
O82 H82A O11 0.86 2.03 2.857(7) 162 2
O82 H82B O21 0.88 2.03 2.663(7) 129 4_575
O91 H91A O24 0.86 2.52 3.327(10) 157 .
O91 H91B O21 0.89 2.44 3.240(9) 150 3_666
